data_7233753
loop_
_publ_author_name
'Liu, Yang'
'Xu, Yuangang'
'Sun, Qi'
'Lu, Ming'

_publ_section_title
;
 Energetic furazan--triazoles with high thermal stability and low
 sensitivity: facile synthesis, crystal structures and energetic
 properties
;
_journal_issue 40
_journal_name_full CrystEngComm
_journal_page_first 6093
_journal_paper_doi 10.1039/C9CE01336A
_journal_volume 21
_journal_year 2019
_chemical_formula_moiety 'C4 H4 N10 O5'
_chemical_formula_sum 'C4 H4 N10 O5'
_chemical_formula_weight 272.17
_space_group_crystal_system monoclinic
_space_group_IT_number 14
_space_group_name_Hall '-P 2ybc'
_space_group_name_H-M_alt 'P 1 21/c 1'
_symmetry_space_group_name_Hall '-P 2ybc'
_symmetry_space_group_name_H-M 'P 1 21/c 1'
_atom_sites_solution_hydrogens mixed
_audit_creation_method SHELXL-2018/3
_audit_update_record
;
2018-12-25 deposited with the CCDC.    2019-09-10 downloaded from the CCDC.
;
_cell_angle_alpha 90
_cell_angle_beta 110.922(2)
_cell_angle_gamma 90
_cell_formula_units_Z 4
_cell_length_a 10.0899(7)
_cell_length_b 7.7440(5)
_cell_length_c 13.7323(9)
_cell_measurement_reflns_used 6294
_cell_measurement_temperature 296(2)
_cell_measurement_theta_max 27.50
_cell_measurement_theta_min 3.07
_cell_volume 1002.24(12)
_computing_cell_refinement 'Bruker SAINT'
_computing_data_collection 'Bruker APEX2'
_computing_data_reduction 'Bruker SAINT'
_computing_molecular_graphics 'Bruker SHELXTL'
_computing_publication_material 'Bruker SHELXTL'
_computing_structure_refinement 'SHELXL-2018/3 (Sheldrick, 2018)'
_computing_structure_solution 'SHELXT 2014/5 (Sheldrick, 2014)'
_diffrn_ambient_temperature 296(2)
_diffrn_measured_fraction_theta_full 0.991
_diffrn_measured_fraction_theta_max 0.990
_diffrn_measurement_device_type 'Bruker APEX-II CCD'
_diffrn_measurement_method '\f and \w scans'
_diffrn_radiation_type MoK\a
_diffrn_radiation_wavelength 0.71073
_diffrn_reflns_av_R_equivalents 0.0245
_diffrn_reflns_av_unetI/netI 0.0208
_diffrn_reflns_Laue_measured_fraction_full 0.991
_diffrn_reflns_Laue_measured_fraction_max 0.990
_diffrn_reflns_limit_h_max 13
_diffrn_reflns_limit_h_min -13
_diffrn_reflns_limit_k_max 8
_diffrn_reflns_limit_k_min -10
_diffrn_reflns_limit_l_max 17
_diffrn_reflns_limit_l_min -17
_diffrn_reflns_number 10083
_diffrn_reflns_point_group_measured_fraction_full 0.991
_diffrn_reflns_point_group_measured_fraction_max 0.990
_diffrn_reflns_theta_full 25.242
_diffrn_reflns_theta_max 27.535
_diffrn_reflns_theta_min 3.073
_exptl_absorpt_coefficient_mu 0.162
_exptl_absorpt_correction_T_max 0.7456
_exptl_absorpt_correction_T_min 0.6977
_exptl_absorpt_correction_type multi-scan
_exptl_absorpt_process_details sadabs
_exptl_crystal_colour colourless
_exptl_crystal_density_diffrn 1.804
_exptl_crystal_description block
_exptl_crystal_F_000 552
_exptl_crystal_size_max 0.220
_exptl_crystal_size_mid 0.200
_exptl_crystal_size_min 0.180
_refine_diff_density_max 0.255
_refine_diff_density_min -0.257
_refine_diff_density_rms 0.041
_refine_ls_extinction_coef 0.073(8)
_refine_ls_extinction_expression Fc^*^=kFc[1+0.001xFc^2^\l^3^/sin(2\q)]^-1/4^
_refine_ls_extinction_method 'SHELXL-2018/3 (Sheldrick 2018)'
_refine_ls_goodness_of_fit_ref 1.047
_refine_ls_hydrogen_treatment mixed
_refine_ls_matrix_type full
_refine_ls_number_parameters 176
_refine_ls_number_reflns 2280
_refine_ls_number_restraints 0
_refine_ls_restrained_S_all 1.047
_refine_ls_R_factor_all 0.0430
_refine_ls_R_factor_gt 0.0367
_refine_ls_shift/su_max 0.000
_refine_ls_shift/su_mean 0.000
_refine_ls_structure_factor_coef Fsqd
_refine_ls_weighting_details 'w=1/[\s^2^(Fo^2^)+(0.0466P)^2^+0.4109P] where P=(Fo^2^+2Fc^2^)/3'
_refine_ls_weighting_scheme calc
_refine_ls_wR_factor_gt 0.0942
_refine_ls_wR_factor_ref 0.0978
_reflns_Friedel_coverage 0.000
_reflns_number_gt 1967
_reflns_number_total 2280
_reflns_threshold_expression 'I > 2\s(I)'
_cod_data_source_file c9ce01336a2.cif
_cod_data_source_block LY181222_a
_cod_depositor_comments 'Adding full bibliography for 7233753--7233756.cif.'
_cod_database_code 7233753
_shelx_shelxl_version_number 2018/3
_shelx_space_group_comment
;
The symmetry employed for this shelxl refinement is uniquely defined
by the following loop, which should always be used as a source of
symmetry information in preference to the above space-group names.
They are only intended as comments.
;
_shelx_estimated_absorpt_t_min 0.965
_shelx_estimated_absorpt_t_max 0.971

loop_
_space_group_symop_operation_xyz
'x, y, z'
'-x, y+1/2, -z+1/2'
'-x, -y, -z'
'x, -y-1/2, z-1/2'

loop_
_atom_site_label
_atom_site_type_symbol
_atom_site_fract_x
_atom_site_fract_y
_atom_site_fract_z
_atom_site_U_iso_or_equiv
_atom_site_adp_type
_atom_site_occupancy
_atom_site_site_symmetry_order
_atom_site_calc_flag
_atom_site_refinement_flags_posn
_atom_site_refinement_flags_adp
C1 C 0.17365(14) 0.65875(18) 0.63771(12) 0.0309(3) Uani 1 1 d . .
C2 C 0.31374(14) 0.59382(17) 0.68953(11) 0.0254(3) Uani 1 1 d . .
C3 C 0.43395(13) 0.61368(16) 0.65580(10) 0.0218(3) Uani 1 1 d . .
C4 C 0.64905(14) 0.62151(17) 0.65238(10) 0.0253(3) Uani 1 1 d . .
N1 N 0.31766(14) 0.51133(19) 0.77252(11) 0.0407(3) Uani 1 1 d . .
N2 N 0.09424(14) 0.6152(2) 0.68997(13) 0.0480(4) Uani 1 1 d . .
N3 N 0.13265(13) 0.75613(19) 0.54777(11) 0.0426(4) Uani 1 1 d . .
H3 H 0.196226 0.814991 0.534170 0.051 Uiso 1 1 calc R U
N4 N -0.00257(14) 0.76354(19) 0.47998(11) 0.0411(4) Uani 1 1 d . .
N5 N 0.41925(12) 0.66847(15) 0.56340(9) 0.0275(3) Uani 1 1 d . .
N6 N 0.57481(11) 0.58328(14) 0.71438(8) 0.0214(3) Uani 1 1 d . .
N7 N 0.55463(13) 0.67265(15) 0.56247(9) 0.0281(3) Uani 1 1 d . .
H7 H 0.571(2) 0.711(2) 0.5038(15) 0.042 Uiso 1 1 d . U
N8 N 0.78752(14) 0.6037(2) 0.67932(11) 0.0415(4) Uani 1 1 d . .
H8A H 0.827761 0.626869 0.635213 0.050 Uiso 1 1 calc R U
H8B H 0.837587 0.568963 0.741011 0.050 Uiso 1 1 calc R U
N9 N 0.63992(12) 0.49830(15) 0.80958(8) 0.0248(3) Uani 1 1 d . .
N10 N 0.63665(12) 0.59641(15) 0.88729(8) 0.0245(3) Uani 1 1 d . .
O1 O 0.18290(13) 0.52196(19) 0.77461(10) 0.0537(4) Uani 1 1 d . .
O2 O -0.09231(12) 0.67337(19) 0.49534(12) 0.0577(4) Uani 1 1 d . .
O3 O -0.02127(15) 0.8633(2) 0.40699(11) 0.0664(5) Uani 1 1 d . .
O4 O 0.57455(12) 0.73991(13) 0.87436(8) 0.0327(3) Uani 1 1 d . .
O5 O 0.69699(12) 0.53582(14) 0.97653(7) 0.0350(3) Uani 1 1 d . .

loop_
_atom_site_aniso_label
_atom_site_aniso_U_11
_atom_site_aniso_U_22
_atom_site_aniso_U_33
_atom_site_aniso_U_23
_atom_site_aniso_U_13
_atom_site_aniso_U_12
C1 0.0195(6) 0.0308(7) 0.0404(8) 0.0017(6) 0.0083(6) -0.0011(5)
C2 0.0218(6) 0.0262(6) 0.0292(7) 0.0017(5) 0.0103(5) 0.0011(5)
C3 0.0211(6) 0.0216(6) 0.0225(6) 0.0006(5) 0.0077(5) 0.0018(5)
C4 0.0268(7) 0.0275(6) 0.0252(6) -0.0060(5) 0.0137(5) -0.0045(5)
N1 0.0304(7) 0.0537(8) 0.0454(8) 0.0165(6) 0.0227(6) 0.0077(6)
N2 0.0272(7) 0.0580(9) 0.0634(10) 0.0132(8) 0.0216(7) 0.0044(6)
N3 0.0194(6) 0.0495(8) 0.0477(8) 0.0140(6) -0.0018(6) -0.0041(5)
N4 0.0224(6) 0.0499(8) 0.0410(8) -0.0071(6) -0.0008(6) 0.0067(6)
N5 0.0286(6) 0.0303(6) 0.0243(6) 0.0029(5) 0.0101(5) 0.0029(5)
N6 0.0198(5) 0.0261(5) 0.0196(5) 0.0001(4) 0.0086(4) 0.0007(4)
N7 0.0331(6) 0.0326(6) 0.0231(6) 0.0014(5) 0.0157(5) -0.0025(5)
N8 0.0245(6) 0.0666(10) 0.0387(7) -0.0033(7) 0.0177(6) -0.0041(6)
N9 0.0267(6) 0.0281(6) 0.0188(5) 0.0006(4) 0.0072(4) 0.0061(4)
N10 0.0255(6) 0.0268(6) 0.0219(6) -0.0005(4) 0.0094(5) 0.0003(4)
O1 0.0351(7) 0.0747(9) 0.0631(8) 0.0271(7) 0.0317(6) 0.0094(6)
O2 0.0206(6) 0.0683(9) 0.0740(9) -0.0134(7) 0.0046(6) -0.0059(6)
O3 0.0438(8) 0.0989(12) 0.0414(7) 0.0143(8) -0.0033(6) 0.0150(8)
O4 0.0447(6) 0.0275(5) 0.0285(5) -0.0009(4) 0.0161(5) 0.0086(4)
O5 0.0422(6) 0.0409(6) 0.0183(5) 0.0027(4) 0.0063(4) 0.0059(5)

loop_
_atom_type_symbol
_atom_type_description
_atom_type_scat_dispersion_real
_atom_type_scat_dispersion_imag
_atom_type_scat_source
C C 0.0033 0.0016 'International Tables Vol C Tables 4.2.6.8 and 6.1.1.4'
H H 0.0000 0.0000 'International Tables Vol C Tables 4.2.6.8 and 6.1.1.4'
N N 0.0061 0.0033 'International Tables Vol C Tables 4.2.6.8 and 6.1.1.4'
O O 0.0106 0.0060 'International Tables Vol C Tables 4.2.6.8 and 6.1.1.4'

loop_
_geom_angle_atom_site_label_1
_geom_angle_atom_site_label_2
_geom_angle_atom_site_label_3
_geom_angle
N2 C1 N3 126.23(14)
N2 C1 C2 109.27(13)
N3 C1 C2 124.48(13)
N1 C2 C1 109.03(12)
N1 C2 C3 124.49(12)
C1 C2 C3 126.47(13)
N5 C3 N6 111.15(11)
N5 C3 C2 122.03(12)
N6 C3 C2 126.81(12)
N8 C4 N7 129.14(13)
N8 C4 N6 124.75(13)
N7 C4 N6 106.08(12)
C2 N1 O1 105.64(12)
C1 N2 O1 104.93(12)
N4 N3 C1 123.15(14)
N4 N3 H3 118.4
C1 N3 H3 118.4
O2 N4 O3 126.52(14)
O2 N4 N3 119.08(15)
O3 N4 N3 114.40(15)
C3 N5 N7 104.53(11)
C4 N6 C3 106.39(11)
C4 N6 N9 120.66(11)
C3 N6 N9 131.79(11)
C4 N7 N5 111.86(11)
C4 N7 H7 127.9(12)
N5 N7 H7 120.2(12)
C4 N8 H8A 120.0
C4 N8 H8B 120.0
H8A N8 H8B 120.0
N10 N9 N6 110.21(10)
O5 N10 O4 120.97(11)
O5 N10 N9 115.65(11)
O4 N10 N9 123.36(11)
N1 O1 N2 111.12(11)

loop_
_geom_bond_atom_site_label_1
_geom_bond_atom_site_label_2
_geom_bond_distance
C1 N2 1.297(2)
C1 N3 1.378(2)
C1 C2 1.4278(19)
C2 N1 1.2947(19)
C2 C3 1.4529(18)
C3 N5 1.2951(17)
C3 N6 1.3806(16)
C4 N8 1.3186(19)
C4 N7 1.3224(19)
C4 N6 1.3525(16)
N1 O1 1.3727(17)
N2 O1 1.3894(19)
N3 N4 1.3507(17)
N3 H3 0.8600
N4 O2 1.2200(19)
N4 O3 1.225(2)
N5 N7 1.3710(17)
N6 N9 1.4001(15)
N7 H7 0.93(2)
N8 H8A 0.8600
N8 H8B 0.8600
N9 N10 1.3200(16)
N10 O5 1.2488(14)
N10 O4 1.2568(15)

loop_
_geom_hbond_atom_site_label_D
_geom_hbond_atom_site_label_H
_geom_hbond_atom_site_label_A
_geom_hbond_distance_DH
_geom_hbond_distance_HA
_geom_hbond_distance_DA
_geom_hbond_angle_DHA
_geom_hbond_site_symmetry_A
_geom_hbond_publ_flag
N3 H3 N5 0.86 2.42 2.9027(18) 115.9 . yes
N3 H3 N9 0.86 2.61 3.0675(18) 114.3 2_656 yes
N3 H3 O5 0.86 2.05 2.8577(17) 155.2 2_656 yes
N7 H7 N10 0.93(2) 2.45(2) 3.3304(16) 159.6(16) 4_575 yes
N7 H7 O4 0.93(2) 1.83(2) 2.7463(15) 169.1(17) 4_575 yes
N7 H7 O5 0.93(2) 2.439(19) 3.1247(16) 130.9(15) 4_575 yes
N8 H8A N2 0.86 2.52 3.0469(19) 120.3 1_655 yes
N8 H8A O2 0.86 2.36 3.214(2) 171.5 1_655 yes
N8 H8B O3 0.86 2.28 3.0421(19) 148.4 4_676 yes

loop_
_geom_torsion_atom_site_label_1
_geom_torsion_atom_site_label_2
_geom_torsion_atom_site_label_3
_geom_torsion_atom_site_label_4
_geom_torsion
N2 C1 C2 N1 0.14(19)
N3 C1 C2 N1 178.55(15)
N2 C1 C2 C3 179.57(14)
N3 C1 C2 C3 -2.0(2)
N1 C2 C3 N5 166.85(14)
C1 C2 C3 N5 -12.5(2)
N1 C2 C3 N6 -14.8(2)
C1 C2 C3 N6 165.82(13)
C1 C2 N1 O1 0.12(17)
C3 C2 N1 O1 -179.32(13)
N3 C1 N2 O1 -178.70(15)
C2 C1 N2 O1 -0.33(18)
N2 C1 N3 N4 -26.9(3)
C2 C1 N3 N4 154.99(15)
C1 N3 N4 O2 -4.0(2)
C1 N3 N4 O3 176.44(16)
N6 C3 N5 N7 0.26(14)
C2 C3 N5 N7 178.81(12)
N8 C4 N6 C3 -177.75(14)
N7 C4 N6 C3 0.39(14)
N8 C4 N6 N9 -8.7(2)
N7 C4 N6 N9 169.48(11)
N5 C3 N6 C4 -0.42(15)
C2 C3 N6 C4 -178.88(13)
N5 C3 N6 N9 -167.81(12)
C2 C3 N6 N9 13.7(2)
N8 C4 N7 N5 177.78(14)
N6 C4 N7 N5 -0.25(15)
C3 N5 N7 C4 -0.01(15)
C4 N6 N9 N10 118.58(13)
C3 N6 N9 N10 -75.52(16)
N6 N9 N10 O5 -177.31(11)
N6 N9 N10 O4 4.43(17)
C2 N1 O1 N2 -0.34(19)
C1 N2 O1 N1 0.4(2)
